data_7156108
loop_
_publ_author_name
'Jardim, Guilherme A. M.'
'Oliveira, Willian X. C.'
'de Freitas, Rossimiriam P.'
'Menna-Barreto, Rubem F S'
'Silva, Thaissa L.'
'Goulart, Marilia O. F.'
'da Silva J\'unior, Eufr\^anio N'

_publ_section_title
;
 Direct sequential C-H iodination/organoyl-thiolation for the benzenoid
 A-ring modification of quinonoid deactivated systems: a new protocol for
 potent trypanocidal quinones.
;
_journal_issue 10
_journal_name_full 'Organic &amp; biomolecular chemistry'
_journal_page_first 1686
_journal_page_last 1691
_journal_paper_doi 10.1039/c8ob00196k
_journal_volume 16
_journal_year 2018
_chemical_formula_moiety 'C16 H9 Br O2 S'
_chemical_formula_sum 'C16 H9 Br O2 S'
_chemical_formula_weight 345.20
_space_group_crystal_system triclinic
_space_group_IT_number 2
_space_group_name_Hall '-P 1'
_space_group_name_H-M_alt 'P -1'
_symmetry_space_group_name_Hall '-P 1'
_symmetry_space_group_name_H-M 'P -1'
_atom_sites_solution_hydrogens geom
_audit_creation_method SHELXL-2014/7
_audit_update_record
;
2017-11-17 deposited with the CCDC.
2018-02-08 downloaded from the CCDC.
;
_cell_angle_alpha 89.939(5)
_cell_angle_beta 74.827(5)
_cell_angle_gamma 68.477(6)
_cell_formula_units_Z 2
_cell_length_a 7.8595(5)
_cell_length_b 7.9836(5)
_cell_length_c 12.2941(7)
_cell_measurement_reflns_used 4147
_cell_measurement_temperature 250(2)
_cell_measurement_theta_max 25.9000
_cell_measurement_theta_min 3.3370
_cell_volume 688.73(8)
_computing_cell_refinement 'CrysAlisPro 1.171.38.41 (Rigaku OD, 2015)'
_computing_data_collection 'CrysAlisPro 1.171.38.41 (Rigaku OD, 2015)'
_computing_data_reduction 'CrysAlisPro 1.171.38.41 (Rigaku OD, 2015)'
_computing_structure_refinement 'SHELXL-2014/7 (Sheldrick, 2014)'
_computing_structure_solution 'SuperFlip (Palatinus & Chapius, 2007)'
_diffrn_ambient_temperature 250(2)
_diffrn_detector_area_resol_mean 10.4186
_diffrn_measured_fraction_theta_full 1.000
_diffrn_measured_fraction_theta_max 0.921
_diffrn_measurement_device_type 'Xcalibur, Atlas, Gemini ultra'
_diffrn_measurement_method '\w scans'
_diffrn_radiation_type MoK\a
_diffrn_radiation_wavelength 0.71073
_diffrn_reflns_av_R_equivalents 0.0545
_diffrn_reflns_av_unetI/netI 0.0491
_diffrn_reflns_Laue_measured_fraction_full 1.000
_diffrn_reflns_Laue_measured_fraction_max 0.921
_diffrn_reflns_limit_h_max 10
_diffrn_reflns_limit_h_min -10
_diffrn_reflns_limit_k_max 10
_diffrn_reflns_limit_k_min -10
_diffrn_reflns_limit_l_max 16
_diffrn_reflns_limit_l_min -16
_diffrn_reflns_number 18417
_diffrn_reflns_point_group_measured_fraction_full 1.000
_diffrn_reflns_point_group_measured_fraction_max 0.921
_diffrn_reflns_theta_full 25.242
_diffrn_reflns_theta_max 29.547
_diffrn_reflns_theta_min 2.758
_diffrn_source 'fine-focus sealed X-ray tube'
_exptl_absorpt_coefficient_mu 3.132
_exptl_absorpt_correction_T_max 0.796
_exptl_absorpt_correction_T_min 0.459
_exptl_absorpt_correction_type analytical
_exptl_absorpt_process_details
;
CrysAlisPro 1.171.38.41 (Rigaku Oxford Diffraction, 2015)
Analytical numeric absorption correction using a multifaceted crystal
                        model based on expressions derived by R.C. Clark & J.S. Reid.
(Clark, R. C. & Reid, J. S. (1995). Acta Cryst. A51, 887-897)
Empirical absorption correction using spherical harmonics,
 implemented in SCALE3 ABSPACK scaling algorithm.
;
_exptl_crystal_colour 'Dark Orange'
_exptl_crystal_density_diffrn 1.665
_exptl_crystal_description Plate
_exptl_crystal_F_000 344
_exptl_crystal_size_max 0.436
_exptl_crystal_size_mid 0.288
_exptl_crystal_size_min 0.113
_refine_diff_density_max 0.317
_refine_diff_density_min -0.521
_refine_diff_density_rms 0.059
_refine_ls_extinction_method none
_refine_ls_goodness_of_fit_ref 1.029
_refine_ls_hydrogen_treatment constr
_refine_ls_matrix_type full
_refine_ls_number_parameters 181
_refine_ls_number_reflns 3541
_refine_ls_number_restraints 0
_refine_ls_restrained_S_all 1.029
_refine_ls_R_factor_all 0.0889
_refine_ls_R_factor_gt 0.0426
_refine_ls_shift/su_max 0.001
_refine_ls_shift/su_mean 0.000
_refine_ls_structure_factor_coef Fsqd
_refine_ls_weighting_details 'w=1/[\s^2^(Fo^2^)+(0.0245P)^2^+0.2982P] where P=(Fo^2^+2Fc^2^)/3'
_refine_ls_weighting_scheme calc
_refine_ls_wR_factor_gt 0.0711
_refine_ls_wR_factor_ref 0.0846
_reflns_Friedel_coverage 0.000
_reflns_number_gt 2223
_reflns_number_total 3541
_reflns_threshold_expression 'I > 2\s(I)'
_cod_data_source_file c8ob00196k2.cif
_cod_data_source_block shelx_CCDC4
_cod_depositor_comments 'Adding full bibliography for 7156104--7156114.cif.'
_cod_database_code 7156108
_shelx_shelxl_version_number 2014/7
_shelx_space_group_comment
;
The symmetry employed for this shelxl refinement is uniquely defined
by the following loop, which should always be used as a source of
symmetry information in preference to the above space-group names.
They are only intended as comments.
;

loop_
_space_group_symop_operation_xyz
'x, y, z'
'-x, -y, -z'

loop_
_atom_site_label
_atom_site_type_symbol
_atom_site_fract_x
_atom_site_fract_y
_atom_site_fract_z
_atom_site_U_iso_or_equiv
_atom_site_adp_type
_atom_site_occupancy
_atom_site_site_symmetry_order
_atom_site_calc_flag
_atom_site_refinement_flags_posn
_atom_site_refinement_flags_adp
Br1 Br 0.26937(5) 0.26559(5) 0.09408(3) 0.07821(16) Uani 1 1 d . .
S1 S 1.06230(9) 0.24278(9) -0.23629(6) 0.04502(18) Uani 1 1 d . .
O2 O 1.4177(3) 0.2141(2) -0.34983(16) 0.0492(5) Uani 1 1 d . .
O1 O 1.7667(3) -0.5010(3) -0.44031(18) 0.0602(5) Uani 1 1 d . .
C12 C 0.5023(4) 0.2614(3) -0.0039(2) 0.0449(7) Uani 1 1 d . .
C13 C 0.6580(4) 0.2198(4) 0.0366(2) 0.0532(7) Uani 1 1 d . .
H13 H 0.6490 0.1956 0.1123 0.064 Uiso 1 1 calc R U
C7 C 1.1801(4) -0.2932(4) -0.2987(2) 0.0450(7) Uani 1 1 d . .
H7 H 1.1106 -0.3688 -0.2876 0.054 Uiso 1 1 calc R U
C4A C 1.3816(3) -0.0659(3) -0.33551(18) 0.0301(5) Uani 1 1 d . .
C3 C 1.7011(4) -0.0390(4) -0.4129(2) 0.0444(6) Uani 1 1 d . .
H3 H 1.7739 0.0336 -0.4260 0.053 Uiso 1 1 calc R U
C5 C 1.1843(3) 0.0073(3) -0.28174(19) 0.0320(5) Uani 1 1 d . .
C8A C 1.4743(3) -0.2543(3) -0.36609(19) 0.0331(5) Uani 1 1 d . .
C4 C 1.4935(3) 0.0491(3) -0.36357(19) 0.0351(6) Uani 1 1 d . .
C8 C 1.3737(4) -0.3664(3) -0.3484(2) 0.0411(6) Uani 1 1 d . .
H8 H 1.4368 -0.4915 -0.3701 0.049 Uiso 1 1 calc R U
C1 C 1.6842(4) -0.3376(4) -0.4177(2) 0.0408(6) Uani 1 1 d . .
C14 C 0.8276(4) 0.2137(4) -0.0347(2) 0.0487(7) Uani 1 1 d . .
H14 H 0.9347 0.1862 -0.0073 0.058 Uiso 1 1 calc R U
C2 C 1.7893(4) -0.2158(4) -0.4396(2) 0.0459(7) Uani 1 1 d . .
H2 H 1.9217 -0.2649 -0.4732 0.055 Uiso 1 1 calc R U
C6 C 1.0866(3) -0.1100(3) -0.2650(2) 0.0395(6) Uani 1 1 d . .
H6 H 0.9546 -0.0631 -0.2300 0.047 Uiso 1 1 calc R U
C10 C 0.6822(4) 0.2932(4) -0.1850(2) 0.0444(6) Uani 1 1 d . .
H10 H 0.6900 0.3196 -0.2602 0.053 Uiso 1 1 calc R U
C9 C 0.8420(3) 0.2476(3) -0.1463(2) 0.0382(6) Uani 1 1 d . .
C11 C 0.5107(4) 0.2999(4) -0.1135(2) 0.0484(7) Uani 1 1 d . .
H11 H 0.4020 0.3304 -0.1396 0.058 Uiso 1 1 calc R U

loop_
_atom_site_aniso_label
_atom_site_aniso_U_11
_atom_site_aniso_U_22
_atom_site_aniso_U_33
_atom_site_aniso_U_23
_atom_site_aniso_U_13
_atom_site_aniso_U_12
Br1 0.0610(2) 0.0706(3) 0.0863(3) -0.00875(19) 0.02319(18) -0.03625(19)
S1 0.0370(4) 0.0295(3) 0.0567(4) 0.0006(3) 0.0027(3) -0.0103(3)
O2 0.0475(11) 0.0364(11) 0.0614(12) 0.0020(9) -0.0039(9) -0.0213(9)
O1 0.0421(11) 0.0394(12) 0.0765(14) 0.0001(10) 0.0009(10) -0.0019(9)
C12 0.0415(16) 0.0340(15) 0.0483(17) -0.0045(12) 0.0062(13) -0.0150(12)
C13 0.0557(19) 0.0568(19) 0.0400(16) 0.0079(13) -0.0055(14) -0.0189(15)
C7 0.0394(15) 0.0371(15) 0.0597(18) 0.0041(12) -0.0053(13) -0.0219(12)
C4A 0.0314(13) 0.0314(13) 0.0281(12) 0.0059(10) -0.0085(10) -0.0125(10)
C3 0.0347(14) 0.0516(18) 0.0491(16) 0.0024(13) -0.0051(12) -0.0234(13)
C5 0.0308(13) 0.0293(13) 0.0320(13) 0.0037(10) -0.0051(10) -0.0096(10)
C8A 0.0310(13) 0.0297(13) 0.0330(13) 0.0035(10) -0.0055(10) -0.0076(10)
C4 0.0371(14) 0.0386(15) 0.0307(13) 0.0029(11) -0.0066(11) -0.0177(12)
C8 0.0439(16) 0.0279(13) 0.0469(16) 0.0024(11) -0.0067(12) -0.0125(12)
C1 0.0355(15) 0.0409(16) 0.0370(14) 0.0019(12) -0.0043(11) -0.0084(12)
C14 0.0438(17) 0.0510(17) 0.0469(17) 0.0075(13) -0.0130(13) -0.0127(14)
C2 0.0295(14) 0.0511(18) 0.0490(16) 0.0009(13) -0.0022(12) -0.0123(13)
C6 0.0283(13) 0.0364(15) 0.0493(16) 0.0016(12) -0.0032(11) -0.0127(11)
C10 0.0421(16) 0.0447(16) 0.0382(15) 0.0032(12) -0.0072(12) -0.0099(13)
C9 0.0329(14) 0.0289(13) 0.0422(15) 0.0010(11) -0.0019(11) -0.0059(11)
C11 0.0356(15) 0.0475(17) 0.0543(19) -0.0029(13) -0.0083(13) -0.0101(13)

loop_
_atom_type_symbol
_atom_type_description
_atom_type_scat_dispersion_real
_atom_type_scat_dispersion_imag
_atom_type_scat_source
C C 0.0033 0.0016 'International Tables Vol C Tables 4.2.6.8 and 6.1.1.4'
H H 0.0000 0.0000 'International Tables Vol C Tables 4.2.6.8 and 6.1.1.4'
O O 0.0106 0.0060 'International Tables Vol C Tables 4.2.6.8 and 6.1.1.4'
S S 0.1246 0.1234 'International Tables Vol C Tables 4.2.6.8 and 6.1.1.4'
Br Br -0.2901 2.4595 'International Tables Vol C Tables 4.2.6.8 and 6.1.1.4'

loop_
_geom_angle_atom_site_label_1
_geom_angle_atom_site_label_2
_geom_angle_atom_site_label_3
_geom_angle
C5 S1 C9 101.19(11)
C11 C12 C13 121.6(3)
C11 C12 Br1 119.3(2)
C13 C12 Br1 119.2(2)
C12 C13 C14 119.3(3)
C12 C13 H13 120.4
C14 C13 H13 120.4
C8 C7 C6 120.7(2)
C8 C7 H7 119.6
C6 C7 H7 119.6
C5 C4A C8A 119.2(2)
C5 C4A C4 121.9(2)
C8A C4A C4 118.9(2)
C2 C3 C4 122.7(2)
C2 C3 H3 118.7
C4 C3 H3 118.7
C6 C5 C4A 118.3(2)
C6 C5 S1 120.79(18)
C4A C5 S1 120.96(17)
C8 C8A C4A 121.1(2)
C8 C8A C1 118.2(2)
C4A C8A C1 120.7(2)
O2 C4 C3 119.8(2)
O2 C4 C4A 121.7(2)
C3 C4 C4A 118.5(2)
C7 C8 C8A 119.4(2)
C7 C8 H8 120.3
C8A C8 H8 120.3
O1 C1 C2 121.1(2)
O1 C1 C8A 121.2(2)
C2 C1 C8A 117.7(2)
C13 C14 C9 120.6(3)
C13 C14 H14 119.7
C9 C14 H14 119.7
C3 C2 C1 121.3(2)
C3 C2 H2 119.3
C1 C2 H2 119.3
C7 C6 C5 121.3(2)
C7 C6 H6 119.3
C5 C6 H6 119.3
C9 C10 C11 120.4(3)
C9 C10 H10 119.8
C11 C10 H10 119.8
C14 C9 C10 119.3(2)
C14 C9 S1 119.7(2)
C10 C9 S1 120.9(2)
C12 C11 C10 118.9(3)
C12 C11 H11 120.6
C10 C11 H11 120.6

loop_
_geom_bond_atom_site_label_1
_geom_bond_atom_site_label_2
_geom_bond_distance
Br1 C12 1.898(3)
S1 C5 1.779(2)
S1 C9 1.781(3)
O2 C4 1.221(3)
O1 C1 1.219(3)
C12 C11 1.371(4)
C12 C13 1.370(4)
C13 C14 1.374(4)
C13 H13 0.9400
C7 C8 1.375(4)
C7 C6 1.380(3)
C7 H7 0.9400
C4A C5 1.408(3)
C4A C8A 1.410(3)
C4A C4 1.473(3)
C3 C2 1.321(4)
C3 C4 1.472(3)
C3 H3 0.9400
C5 C6 1.397(3)
C8A C8 1.379(3)
C8A C1 1.488(3)
C8 H8 0.9400
C1 C2 1.474(4)
C14 C9 1.381(4)
C14 H14 0.9400
C2 H2 0.9400
C6 H6 0.9400
C10 C9 1.384(4)
C10 C11 1.385(4)
C10 H10 0.9400
C11 H11 0.9400
